data_7707817
loop_
_publ_author_name
'Bhowmick, Indrani'
'Newell, Brian S.'
'Shores, Matthew P.'

_publ_section_title
;
 A systematic study of the influence of ligand field on the slow magnetic
 dynamics of Co(ii)-diimine compounds.
;
_journal_issue 31
_journal_name_full 'Dalton transactions (Cambridge, England : 2003)'
_journal_page_first 10737
_journal_page_last 10748
_journal_paper_doi 10.1039/d0dt01597k
_journal_volume 50
_journal_year 2021
_chemical_formula_sum 'C116 H162 Br8 Co4 N42 O'
_chemical_formula_weight 3035.87
_space_group_crystal_system monoclinic
_space_group_IT_number 14
_space_group_name_Hall '-P 2yn'
_space_group_name_H-M_alt 'P 1 21/n 1'
_atom_sites_solution_hydrogens geom
_atom_sites_solution_primary direct
_atom_sites_solution_secondary difmap
_audit_update_record
;
2021-05-19 deposited with the CCDC.	2021-07-06 downloaded from the CCDC.
;
_cell_angle_alpha 90
_cell_angle_beta 96.755(3)
_cell_angle_gamma 90
_cell_formula_units_Z 2
_cell_length_a 10.0908(6)
_cell_length_b 36.845(2)
_cell_length_c 18.3609(10)
_cell_measurement_reflns_used 9931
_cell_measurement_temperature 120.(2)
_cell_measurement_theta_max 20.6667
_cell_measurement_theta_min 2.2110
_cell_volume 6779.1(7)
_computing_cell_refinement 'SAINT V8.40B (Bruker Nano, Inc., 2019)'
_computing_data_collection 'Bruker Instrument Service V6.2.6 (Bruker AXS Inc., 2017)'
_computing_data_reduction 'SAINT V8.40B (Bruker Nano, Inc., 2019)'
_computing_molecular_graphics 'shelXle (C.B. Huebschle, rev 994)'
_computing_publication_material 'APEX3 v2019.1-0'
_computing_structure_refinement 'SHELXL-2018/3 (Sheldrick, 2018)'
_computing_structure_solution 'SHELXT 2014/5 (Sheldrick, 2014)'
_diffrn_ambient_temperature 120.(2)
_diffrn_detector_area_resol_mean 8.3333
_diffrn_measured_fraction_theta_full 0.998
_diffrn_measured_fraction_theta_max 0.998
_diffrn_measurement_device 'Bruker Kappa APEXII'
_diffrn_measurement_device_type CCD
_diffrn_measurement_method '\f and \w scans'
_diffrn_radiation_monochromator graphite
_diffrn_radiation_type 'Mo K\a'
_diffrn_radiation_wavelength 0.71073
_diffrn_reflns_av_R_equivalents 0.0701
_diffrn_reflns_av_unetI/netI 0.0829
_diffrn_reflns_limit_h_max 11
_diffrn_reflns_limit_h_min -11
_diffrn_reflns_limit_k_max 43
_diffrn_reflns_limit_k_min -43
_diffrn_reflns_limit_l_max 21
_diffrn_reflns_limit_l_min -21
_diffrn_reflns_number 78576
_diffrn_reflns_theta_full 24.71
_diffrn_reflns_theta_max 24.71
_diffrn_reflns_theta_min 1.12
_diffrn_source 'sealed tube'
_diffrn_source_type 'Siemans KFF Mo2K-90'
_exptl_absorpt_coefficient_mu 2.901
_exptl_absorpt_correction_T_max 0.7455
_exptl_absorpt_correction_T_min 0.6249
_exptl_absorpt_correction_type multi-scan
_exptl_absorpt_process_details
;
SADABS-2016/2 - Bruker AXS area detector scaling and absorption correction
;
_exptl_crystal_colour 'translucent dark orange'
_exptl_crystal_density_diffrn 1.487
_exptl_crystal_density_method 'not measured'
_exptl_crystal_description block
_exptl_crystal_F_000 3096
_exptl_crystal_size_max 0.800
_exptl_crystal_size_mid 0.400
_exptl_crystal_size_min 0.400
_refine_diff_density_max 0.956
_refine_diff_density_min -0.668
_refine_ls_extinction_method none
_refine_ls_goodness_of_fit_ref 1.017
_refine_ls_hydrogen_treatment constr
_refine_ls_matrix_type full
_refine_ls_number_parameters 793
_refine_ls_number_reflns 11540
_refine_ls_number_restraints 0
_refine_ls_restrained_S_all 1.017
_refine_ls_R_factor_all 0.1133
_refine_ls_R_factor_gt 0.0577
_refine_ls_shift/su_max 0.001
_refine_ls_shift/su_mean 0.000
_refine_ls_structure_factor_coef Fsqd
_refine_ls_weighting_details 'w=1/[\s^2^(Fo^2^)+(0.0602P)^2^+11.4140P] where P=(Fo^2^+2Fc^2^)/3'
_refine_ls_weighting_scheme calc
_refine_ls_wR_factor_gt 0.1208
_refine_ls_wR_factor_ref 0.1404
_reflns_Friedel_coverage 0.000
_reflns_number_gt 7228
_reflns_number_total 11540
_reflns_threshold_expression 'I > 2\s(I)'
_cod_data_source_file d0dt01597k2.cif
_cod_data_source_block msn376
_cod_depositor_comments
;
The following automatic conversions were performed:

data item '_exptl_absorpt_correction_type' value 'Multi-Scan' was
changed to 'multi-scan' in accordance with the
/home/data/users/saulius/crontab/automatic-downloads/rss-feeds/RSC/lib/dictionaries/cif_core.dic
dictionary named 'cif_core.dic' version 2.4.2 last updated on
2011-04-26.

Automatic conversion script
Id: cif_fix_values 7556 2019-12-06 15:28:31Z antanas 

 Adding full bibliography for 7707815--7707819.cif.
;
_cod_database_code 7707817

loop_
_space_group_symop_operation_xyz
'x, y, z'
'-x+1/2, y+1/2, -z+1/2'
'-x, -y, -z'
'x-1/2, -y-1/2, z-1/2'

loop_
_atom_site_type_symbol
_atom_site_label
_atom_site_fract_x
_atom_site_fract_y
_atom_site_fract_z
_atom_site_U_iso_or_equiv
_atom_site_adp_type
_atom_site_calc_flag
_atom_site_refinement_flags_adp
_atom_site_refinement_flags_occupancy
_atom_site_refinement_flags_posn
_atom_site_occupancy
_atom_site_disorder_assembly
_atom_site_disorder_group
Br Br1 1.3978(2) 0.24681(4) 0.55223(6) 0.0624(5) Uani d . P . 0.938(5) A 1
Br Br1A 1.341(3) 0.2354(6) 0.5584(10) 0.0624(5) Uani d . P . 0.062(5) A -1
Br Br2 0.39332(15) 0.41911(3) 0.44002(9) 0.0412(4) Uani d . P . 0.982(5) B 2
Br Br2A 0.441(7) 0.4264(15) 0.467(4) 0.0412(4) Uani d . P . 0.018(5) B -2
Br Br3 0.5863(3) 0.35607(3) -0.21419(15) 0.0680(6) Uani d . P . 0.891(7) C 3
Br Br3A 0.528(2) 0.3569(3) -0.2430(10) 0.0680(6) Uani d . P . 0.109(7) C -3
Br Br4 -0.28524(10) 0.45602(2) 0.08650(16) 0.0351(4) Uani d . P . 0.953(8) D 4
Br Br4A -0.297(2) 0.4540(5) 0.117(2) 0.0351(4) Uani d . P . 0.047(8) D -4
Co Co1 1.01471(8) 0.39614(2) 0.64542(4) 0.0313(2) Uani d . . . 1.0 . .
O O1 0.5995(18) 0.2578(4) 0.4284(8) 0.153(7) Uani d . P . 0.5 . .
Co Co2 0.29269(8) 0.35285(2) 0.11235(5) 0.0368(2) Uani d . . . 1.0 . .
N N1 1.1809(5) 0.43238(13) 0.6735(3) 0.0335(12) Uani d . . . 1.0 . .
N N2 0.9714(5) 0.42314(12) 0.7439(2) 0.0307(12) Uani d . . . 1.0 . .
N N3 0.8876(5) 0.43553(12) 0.5905(3) 0.0325(12) Uani d . . . 1.0 . .
N N4 0.8335(5) 0.36822(12) 0.6213(3) 0.0309(12) Uani d . . . 1.0 . .
N N5 0.6652(5) 0.44708(12) 0.5417(3) 0.0434(14) Uani d . . . 1.0 . .
H H5 0.586226 0.437247 0.529374 0.052 Uiso calc U . R 1.0 E 1
N N6 0.6152(5) 0.37335(12) 0.5596(3) 0.0356(12) Uani d . . . 1.0 . .
H H6 0.555692 0.387895 0.536012 0.043 Uiso calc U . R 1.0 . .
N N7 1.0910(4) 0.37219(12) 0.5553(2) 0.0287(11) Uani d . . . 1.0 . .
N N8 1.1277(5) 0.35276(13) 0.6935(3) 0.0380(13) Uani d . . . 1.0 . .
N N9 1.2057(5) 0.32103(13) 0.5188(3) 0.0417(13) Uani d . . . 1.0 . .
H H9A 1.25033 0.301268 0.53309 0.05 Uiso calc U . R 1.0 . .
N N10 1.2643(5) 0.30346(14) 0.6681(3) 0.0478(15) Uani d . . . 1.0 . .
H H10A 1.299144 0.29126 0.633833 0.057 Uiso calc U . R 1.0 . .
N N11 0.4681(5) 0.36042(14) 0.1881(3) 0.0446(14) Uani d . . . 1.0 . .
N N12 0.2773(5) 0.31165(14) 0.1943(3) 0.0441(14) Uani d . . . 1.0 . .
N N13 0.1907(5) 0.39033(13) 0.1754(3) 0.0343(12) Uani d . . . 1.0 . .
N N14 0.0996(5) 0.35434(13) 0.0557(3) 0.0353(13) Uani d . . . 1.0 . .
N N15 -0.0234(5) 0.41465(14) 0.1861(3) 0.0459(14) Uani d . . . 1.0 . .
H H15 -0.107178 0.415933 0.166567 0.055 Uiso calc U . R 1.0 . .
N N16 -0.1076(5) 0.38396(14) 0.0480(3) 0.0452(14) Uani d . . . 1.0 . .
H H16 -0.158944 0.398812 0.069688 0.054 Uiso calc U . R 1.0 . .
N N17 0.3558(5) 0.38764(12) 0.0335(3) 0.0325(12) Uani d . . . 1.0 . .
N N18 0.3856(5) 0.31759(13) 0.0437(3) 0.0426(14) Uani d . . . 1.0 . .
N N19 0.4607(5) 0.39019(13) -0.0747(3) 0.0423(14) Uani d . . . 1.0 . .
N N20 0.4997(6) 0.31549(14) -0.0623(3) 0.0528(16) Uani d . . . 1.0 . .
C C1 1.2895(6) 0.43401(17) 0.6373(3) 0.0413(17) Uani d . . . 1.0 . .
H H1 1.292962 0.419179 0.595203 0.05 Uiso calc U . R 1.0 . .
C C2 1.3959(6) 0.45658(17) 0.6595(3) 0.0407(16) Uani d . . . 1.0 . .
H H2 1.471914 0.456551 0.633425 0.049 Uiso calc U . R 1.0 . .
C C3 1.3927(6) 0.47916(16) 0.7192(3) 0.0375(16) Uani d . . . 1.0 . .
C C4 1.2802(6) 0.47732(15) 0.7556(3) 0.0307(14) Uani d . . . 1.0 . .
H H4 1.273752 0.492353 0.797067 0.037 Uiso calc U . R 1.0 . .
C C5 1.1769(6) 0.45377(15) 0.7321(3) 0.0269(14) Uani d . . . 1.0 . .
C C6 1.0537(5) 0.44996(14) 0.7691(3) 0.0262(13) Uani d . . . 1.0 . .
C C7 1.0238(6) 0.47311(15) 0.8250(3) 0.0297(14) Uani d . . . 1.0 . .
H H7 1.084561 0.49183 0.841772 0.036 Uiso calc U . R 1.0 . .
C C8 0.9065(6) 0.46908(16) 0.8562(3) 0.0318(15) Uani d . . . 1.0 . .
C C9 0.8218(6) 0.44146(16) 0.8290(3) 0.0362(16) Uani d . . . 1.0 . .
H H9 0.739461 0.437821 0.848202 0.043 Uiso calc U . R 1.0 . .
C C10 0.8569(6) 0.41916(16) 0.7738(3) 0.0372(16) Uani d . . . 1.0 . .
H H10 0.797676 0.40022 0.756316 0.045 Uiso calc U . R 1.0 . .
C C11 1.5066(6) 0.50457(18) 0.7440(4) 0.0492(18) Uani d . . . 1.0 . .
H H11A 1.485613 0.518291 0.7869 0.074 Uiso calc U . R 1.0 . .
H H11B 1.519876 0.521431 0.704218 0.074 Uiso calc U . R 1.0 . .
H H11C 1.588343 0.490463 0.757004 0.074 Uiso calc U . R 1.0 . .
C C12 0.8693(7) 0.49418(18) 0.9143(3) 0.0480(18) Uani d . . . 1.0 . .
H H12A 0.783005 0.505482 0.89789 0.072 Uiso calc U . R 1.0 . .
H H12B 0.937612 0.51306 0.923558 0.072 Uiso calc U . R 1.0 . .
H H12C 0.862842 0.480494 0.959479 0.072 Uiso calc U . R 1.0 . .
C C13 0.9127(15) 0.4752(4) 0.5865(9) 0.039(2) Uani d . P . 0.66(2) F 1
H H13A 1.008137 0.479532 0.581752 0.047 Uiso calc U P R 0.66(2) F 1
H H13B 0.891912 0.486995 0.632303 0.047 Uiso calc U P R 0.66(2) F 1
C C14 0.8266(10) 0.4920(3) 0.5209(9) 0.039(2) Uani d . P . 0.66(2) F 1
H H14A 0.844131 0.518434 0.518694 0.047 Uiso calc U P R 0.66(2) F 1
H H14B 0.848308 0.480836 0.474785 0.047 Uiso calc U P R 0.66(2) F 1
C C15 0.6820(13) 0.4854(3) 0.5302(8) 0.039(2) Uani d . P . 0.66(2) F 1
H H15A 0.657128 0.499287 0.572702 0.047 Uiso calc U P R 0.66(2) F 1
H H15B 0.624192 0.49344 0.485758 0.047 Uiso calc U P R 0.66(2) F 1
C C13A 0.933(4) 0.4731(9) 0.572(2) 0.056(3) Uani d . P . 0.34(2) F -1
H H13C 1.001186 0.481697 0.611993 0.068 Uiso calc U P R 0.34(2) F -1
H H13D 0.974659 0.472432 0.526214 0.068 Uiso calc U P R 0.34(2) F -1
C C14A 0.821(2) 0.4981(6) 0.565(2) 0.056(3) Uani d . P . 0.34(2) F -1
H H14C 0.85089 0.521922 0.547831 0.068 Uiso calc U P R 0.34(2) F -1
H H14D 0.788537 0.501571 0.612975 0.068 Uiso calc U P R 0.34(2) F -1
C C15A 0.706(3) 0.4835(7) 0.5090(17) 0.056(3) Uani d . P . 0.34(2) F -1
H H15C 0.629544 0.500718 0.503936 0.068 Uiso calc U P R 0.34(2) F -1
H H15D 0.735945 0.479828 0.460173 0.068 Uiso calc U P R 0.34(2) F -1
C C16 0.7660(6) 0.42597(15) 0.5705(3) 0.0301(14) Uani d . . . 1.0 . .
C C17 0.7364(6) 0.38631(15) 0.5844(3) 0.0270(14) Uani d . . . 1.0 . .
C C18 0.5808(6) 0.33546(16) 0.5711(4) 0.0450(17) Uani d . . . 1.0 . .
H H18A 0.51619 0.326879 0.529924 0.054 Uiso calc U . R 1.0 . .
H H18B 0.53919 0.333038 0.617059 0.054 Uiso calc U . R 1.0 . .
C C19 0.7069(6) 0.31300(16) 0.5757(4) 0.0443(17) Uani d . . . 1.0 . .
H H19A 0.742147 0.312875 0.527548 0.053 Uiso calc U . R 1.0 . .
H H19B 0.687602 0.287646 0.588785 0.053 Uiso calc U . R 1.0 . .
C C20 0.8104(6) 0.32951(15) 0.6342(3) 0.0409(17) Uani d . . . 1.0 . .
H H20A 0.779235 0.326508 0.68298 0.049 Uiso calc U . R 1.0 . .
H H20B 0.895664 0.316197 0.63454 0.049 Uiso calc U . R 1.0 . .
C C21 1.0601(6) 0.38290(15) 0.4798(3) 0.0363(15) Uani d . . . 1.0 . .
H H21A 1.127116 0.400847 0.467668 0.044 Uiso calc U . R 1.0 . .
H H21B 0.971788 0.394965 0.473673 0.044 Uiso calc U . R 1.0 . .
C C22 1.0577(7) 0.35200(19) 0.4272(4) 0.0536(19) Uani d . . . 1.0 . .
H H22A 1.048852 0.361506 0.376454 0.064 Uiso calc U . R 1.0 . .
H H22B 0.979291 0.336459 0.432335 0.064 Uiso calc U . R 1.0 . .
C C23 1.1829(7) 0.32965(18) 0.4409(4) 0.0514(19) Uani d . . . 1.0 . .
H H23A 1.173094 0.307015 0.411737 0.062 Uiso calc U . R 1.0 . .
H H23B 1.259642 0.343422 0.426192 0.062 Uiso calc U . R 1.0 . .
C C24 1.1598(6) 0.34264(15) 0.5693(3) 0.0321(15) Uani d . . . 1.0 . .
C C25 1.1846(6) 0.33261(15) 0.6490(3) 0.0341(15) Uani d . . . 1.0 . .
C C26 1.2929(8) 0.29209(19) 0.7448(4) 0.057(2) Uani d . . . 1.0 . .
H H26A 1.380334 0.301912 0.765977 0.068 Uiso calc U . R 1.0 . .
H H26B 1.297163 0.265275 0.74765 0.068 Uiso calc U . R 1.0 . .
C C27 1.1872(8) 0.3055(2) 0.7868(4) 0.069(2) Uani d . . . 1.0 . .
H H27A 1.216886 0.302745 0.839859 0.082 Uiso calc U . R 1.0 . .
H H27B 1.106194 0.290528 0.774907 0.082 Uiso calc U . R 1.0 . .
C C28 1.1527(8) 0.34438(19) 0.7712(4) 0.055(2) Uani d . . . 1.0 . .
H H28A 1.072264 0.350589 0.79472 0.066 Uiso calc U . R 1.0 . .
H H28B 1.226847 0.359799 0.79368 0.066 Uiso calc U . R 1.0 . .
C C29 0.5527(7) 0.38931(18) 0.1866(4) 0.0461(17) Uani d . . . 1.0 . .
H H29 0.551665 0.402477 0.14204 0.055 Uiso calc U . R 1.0 . .
C C30 0.6397(7) 0.4005(2) 0.2463(4) 0.0528(19) Uani d . . . 1.0 . .
H H30 0.698222 0.42031 0.241204 0.063 Uiso calc U . R 1.0 . .
C C31 0.6426(7) 0.3830(2) 0.3138(4) 0.057(2) Uani d . . . 1.0 . .
C C32 0.5554(7) 0.3523(2) 0.3151(4) 0.059(2) Uani d . . . 1.0 . .
H H32 0.554661 0.338637 0.358915 0.071 Uiso calc U . R 1.0 . .
C C33 0.4720(7) 0.34257(19) 0.2526(4) 0.0446(17) Uani d . . . 1.0 . .
C C34 0.3785(7) 0.31069(19) 0.2500(4) 0.0506(19) Uani d . . . 1.0 . .
C C35 0.3949(7) 0.2823(2) 0.2992(4) 0.061(2) Uani d . . . 1.0 . .
H H35 0.46794 0.282125 0.33686 0.074 Uiso calc U . R 1.0 . .
C C36 0.3024(9) 0.2534(2) 0.2929(4) 0.059(2) Uani d . . . 1.0 . .
C C37 0.1974(8) 0.25533(17) 0.2392(4) 0.051(2) Uani d . . . 1.0 . .
H H37 0.132072 0.236652 0.234596 0.062 Uiso calc U . R 1.0 . .
C C38 0.1856(7) 0.28507(17) 0.1902(4) 0.0463(18) Uani d . . . 1.0 . .
H H38 0.110992 0.286297 0.15355 0.056 Uiso calc U . R 1.0 . .
C C39 0.7300(7) 0.3948(3) 0.3785(4) 0.082(3) Uani d . . . 1.0 . .
H H39A 0.756708 0.373705 0.409338 0.123 Uiso calc U . R 1.0 . .
H H39B 0.682472 0.412149 0.40647 0.123 Uiso calc U . R 1.0 . .
H H39C 0.80959 0.406412 0.363198 0.123 Uiso calc U . R 1.0 . .
C C40 0.3245(9) 0.2215(2) 0.3432(5) 0.092(3) Uani d . . . 1.0 . .
H H40A 0.257251 0.202834 0.328509 0.137 Uiso calc U . R 1.0 . .
H H40B 0.316836 0.229121 0.393653 0.137 Uiso calc U . R 1.0 . .
H H40C 0.413733 0.211467 0.340375 0.137 Uiso calc U . R 1.0 . .
C C41 0.2409(7) 0.40798(18) 0.2453(3) 0.0457(18) Uani d . . . 1.0 . .
H H41A 0.335273 0.414973 0.243964 0.055 Uiso calc U . R 1.0 . .
H H41B 0.237774 0.390326 0.285742 0.055 Uiso calc U . R 1.0 . .
C C42 0.1622(7) 0.4411(2) 0.2611(4) 0.0525(19) Uani d . . . 1.0 . .
H H42A 0.192837 0.449951 0.311212 0.063 Uiso calc U . R 1.0 . .
H H42B 0.178361 0.460587 0.226061 0.063 Uiso calc U . R 1.0 . .
C C43 0.0190(7) 0.43329(17) 0.2552(3) 0.0445(17) Uani d . . . 1.0 . .
H H43A -0.000188 0.417845 0.296851 0.053 Uiso calc U . R 1.0 . .
H H43B -0.031538 0.456222 0.257364 0.053 Uiso calc U . R 1.0 . .
C C44 0.0664(6) 0.39525(16) 0.1519(3) 0.0330(15) Uani d . . . 1.0 . .
C C45 0.0172(6) 0.37678(16) 0.0805(3) 0.0308(14) Uani d . . . 1.0 . .
C C46 -0.1590(7) 0.36764(19) -0.0221(3) 0.0491(18) Uani d . . . 1.0 . .
H H46A -0.222509 0.384368 -0.050324 0.059 Uiso calc U . R 1.0 . .
H H46B -0.206244 0.344704 -0.013984 0.059 Uiso calc U . R 1.0 . .
C C47 -0.0436(7) 0.36048(18) -0.0629(3) 0.0466(18) Uani d . . . 1.0 . .
H H47A -0.004352 0.383813 -0.076405 0.056 Uiso calc U . R 1.0 . .
H H47B -0.074033 0.347202 -0.108711 0.056 Uiso calc U . R 1.0 . .
C C48 0.0607(6) 0.33848(16) -0.0173(3) 0.0392(16) Uani d . . . 1.0 . .
H H48A 0.026016 0.313652 -0.011398 0.047 Uiso calc U . R 1.0 . .
H H48B 0.140728 0.336526 -0.04356 0.047 Uiso calc U . R 1.0 . .
C C49 0.3264(6) 0.42659(15) 0.0278(3) 0.0384(16) Uani d . . . 1.0 . .
H H49A 0.397676 0.440182 0.057847 0.046 Uiso calc U . R 1.0 . .
H H49B 0.241248 0.431436 0.047879 0.046 Uiso calc U . R 1.0 . .
C C50 0.3158(7) 0.44019(17) -0.0507(4) 0.0499(19) Uani d . . . 1.0 . .
H H50A 0.236822 0.429378 -0.07984 0.06 Uiso calc U . R 1.0 . .
H H50B 0.305696 0.466917 -0.051735 0.06 Uiso calc U . R 1.0 . .
C C51 0.4418(7) 0.42942(16) -0.0830(4) 0.0442(17) Uani d . . . 1.0 . .
H H51A 0.433834 0.436086 -0.135562 0.053 Uiso calc U . R 1.0 . .
H H51B 0.519535 0.442394 -0.057261 0.053 Uiso calc U . R 1.0 . .
C C52 0.4148(6) 0.37334(15) -0.0176(3) 0.0322(15) Uani d . . . 1.0 . .
C C53 0.4343(6) 0.33249(16) -0.0114(3) 0.0368(16) Uani d . . . 1.0 . .
C C54 0.488(3) 0.2758(7) -0.0739(14) 0.039(2) Uani d . P . 0.320(15) G 1
H H54A 0.562123 0.265916 -0.098592 0.047 Uiso calc U P R 0.320(15) G 1
H H54B 0.401479 0.268996 -0.101938 0.047 Uiso calc U P R 0.320(15) G 1
C C55 0.497(3) 0.2625(5) 0.0158(13) 0.039(2) Uani d . P . 0.320(15) G 1
H H55A 0.501658 0.235676 0.01945 0.047 Uiso calc U P R 0.320(15) G 1
H H55B 0.578314 0.272716 0.044204 0.047 Uiso calc U P R 0.320(15) G 1
C C56 0.383(3) 0.2754(8) 0.0430(18) 0.039(2) Uani d . P . 0.320(15) G 1
H H56A 0.379015 0.266181 0.093371 0.047 Uiso calc U P R 0.320(15) G 1
H H56B 0.302285 0.266814 0.011715 0.047 Uiso calc U P R 0.320(15) G 1
C C54A 0.4149(16) 0.2793(4) 0.0569(9) 0.056(3) Uani d . P . 0.680(15) G -1
H H54C 0.345007 0.268395 0.083545 0.068 Uiso calc U P R 0.680(15) G -1
H H54D 0.501577 0.276817 0.08784 0.068 Uiso calc U P R 0.680(15) G -1
C C55A 0.4205(15) 0.2584(3) -0.0189(8) 0.056(3) Uani d . P . 0.680(15) G -1
H H55C 0.439061 0.232325 -0.010135 0.068 Uiso calc U P R 0.680(15) G -1
H H55D 0.334853 0.260944 -0.050804 0.068 Uiso calc U P R 0.680(15) G -1
C C56A 0.5299(13) 0.2757(3) -0.0531(8) 0.056(3) Uani d . P . 0.680(15) G -1
H H56C 0.537485 0.264536 -0.101494 0.068 Uiso calc U P R 0.680(15) G -1
H H56D 0.615649 0.272308 -0.021714 0.068 Uiso calc U P R 0.680(15) G -1
N N1_1 1.3210(17) 0.2029(3) 0.8192(12) 0.219(11) Uani d . . . 1.0 . .
C C1_1 1.339(3) 0.1879(5) 0.7510(19) 0.247(19) Uani d . . . 1.0 . .
C C2_1 1.305(3) 0.1776(5) 0.6890(13) 0.29(2) Uani d . . . 1.0 . .
H H2A_1 1.364126 0.157882 0.676966 0.434 Uiso calc U . R 1.0 . .
H H2B_1 1.311659 0.197823 0.654794 0.434 Uiso calc U . R 1.0 . .
H H2C_1 1.213151 0.16891 0.685033 0.434 Uiso calc U . R 1.0 . .

loop_
_atom_site_aniso_label
_atom_site_aniso_U_11
_atom_site_aniso_U_22
_atom_site_aniso_U_33
_atom_site_aniso_U_12
_atom_site_aniso_U_13
_atom_site_aniso_U_23
Br1 0.0555(9) 0.0335(6) 0.0965(7) 0.0108(7) 0.0018(6) -0.0156(5)
Br1A 0.0555(9) 0.0335(6) 0.0965(7) 0.0108(7) 0.0018(6) -0.0156(5)
Br2 0.0371(6) 0.0389(4) 0.0463(7) 0.0055(4) 0.0000(6) -0.0036(4)
Br2A 0.0371(6) 0.0389(4) 0.0463(7) 0.0055(4) 0.0000(6) -0.0036(4)
Br3 0.0848(13) 0.0717(6) 0.0553(11) -0.0396(7) 0.0414(11) -0.0216(6)
Br3A 0.0848(13) 0.0717(6) 0.0553(11) -0.0396(7) 0.0414(11) -0.0216(6)
Br4 0.0410(4) 0.0273(3) 0.0372(11) -0.0025(3) 0.0053(5) -0.0014(4)
Br4A 0.0410(4) 0.0273(3) 0.0372(11) -0.0025(3) 0.0053(5) -0.0014(4)
Co1 0.0338(5) 0.0225(4) 0.0387(5) 0.0007(4) 0.0089(4) 0.0005(4)
O1 0.199(17) 0.142(14) 0.100(11) 0.000(12) -0.061(11) -0.016(10)
Co2 0.0392(5) 0.0317(5) 0.0414(5) 0.0006(4) 0.0122(4) 0.0114(4)
N1 0.033(3) 0.032(3) 0.036(3) 0.000(2) 0.008(2) -0.001(2)
N2 0.030(3) 0.027(3) 0.036(3) 0.001(2) 0.008(2) 0.002(2)
N3 0.037(3) 0.017(3) 0.045(3) -0.002(2) 0.010(3) 0.003(2)
N4 0.034(3) 0.019(3) 0.042(3) 0.005(2) 0.012(3) 0.005(2)
N5 0.037(3) 0.020(3) 0.071(4) 0.003(2) -0.002(3) 0.005(3)
N6 0.034(3) 0.025(3) 0.050(3) -0.003(2) 0.011(3) 0.002(2)
N7 0.031(3) 0.024(3) 0.032(3) 0.000(2) 0.007(2) -0.001(2)
N8 0.049(3) 0.030(3) 0.036(3) 0.006(3) 0.011(3) 0.002(3)
N9 0.050(3) 0.031(3) 0.045(4) 0.011(3) 0.009(3) -0.001(3)
N10 0.059(4) 0.036(3) 0.050(4) 0.015(3) 0.012(3) 0.004(3)
N11 0.038(3) 0.048(3) 0.049(4) 0.000(3) 0.010(3) 0.018(3)
N12 0.042(3) 0.039(3) 0.052(4) 0.000(3) 0.009(3) 0.012(3)
N13 0.039(3) 0.034(3) 0.031(3) -0.003(2) 0.005(3) 0.007(2)
N14 0.046(3) 0.031(3) 0.030(3) -0.007(3) 0.009(3) 0.001(2)
N15 0.043(3) 0.051(4) 0.044(4) -0.003(3) 0.007(3) -0.011(3)
N16 0.041(4) 0.050(4) 0.044(4) 0.001(3) 0.006(3) -0.013(3)
N17 0.038(3) 0.021(3) 0.041(3) 0.006(2) 0.015(3) 0.008(2)
N18 0.046(3) 0.022(3) 0.063(4) 0.006(2) 0.021(3) 0.016(3)
N19 0.051(3) 0.031(3) 0.047(3) -0.002(3) 0.016(3) 0.014(3)
N20 0.069(4) 0.028(3) 0.068(4) 0.000(3) 0.038(3) -0.001(3)
C1 0.042(4) 0.039(4) 0.047(4) -0.001(3) 0.022(3) -0.008(3)
C2 0.033(4) 0.041(4) 0.051(4) -0.001(3) 0.019(3) -0.001(3)
C3 0.035(4) 0.031(4) 0.047(4) -0.001(3) 0.007(3) -0.001(3)
C4 0.030(4) 0.029(3) 0.033(4) -0.001(3) 0.005(3) 0.000(3)
C5 0.030(3) 0.022(3) 0.029(3) 0.006(3) 0.003(3) -0.001(3)
C6 0.026(3) 0.025(3) 0.028(3) 0.002(3) 0.001(3) 0.003(3)
C7 0.032(4) 0.024(3) 0.033(4) 0.005(3) 0.002(3) 0.003(3)
C8 0.038(4) 0.028(3) 0.031(4) 0.007(3) 0.010(3) 0.007(3)
C9 0.034(4) 0.035(4) 0.043(4) 0.008(3) 0.020(3) 0.007(3)
C10 0.036(4) 0.025(3) 0.052(4) -0.002(3) 0.010(3) 0.006(3)
C11 0.036(4) 0.049(4) 0.064(5) -0.011(3) 0.010(4) -0.009(4)
C12 0.054(5) 0.050(4) 0.043(4) 0.003(4) 0.019(4) -0.005(3)
C13 0.044(4) 0.022(3) 0.053(5) 0.003(3) 0.012(3) 0.009(3)
C14 0.044(4) 0.022(3) 0.053(5) 0.003(3) 0.012(3) 0.009(3)
C15 0.044(4) 0.022(3) 0.053(5) 0.003(3) 0.012(3) 0.009(3)
C13A 0.065(6) 0.025(3) 0.080(7) -0.001(3) 0.014(4) 0.001(3)
C14A 0.065(6) 0.025(3) 0.080(7) -0.001(3) 0.014(4) 0.001(3)
C15A 0.065(6) 0.025(3) 0.080(7) -0.001(3) 0.014(4) 0.001(3)
C16 0.034(4) 0.026(3) 0.032(4) 0.001(3) 0.013(3) -0.003(3)
C17 0.033(4) 0.022(3) 0.030(3) -0.006(3) 0.019(3) -0.006(3)
C18 0.040(4) 0.029(4) 0.067(5) -0.005(3) 0.011(4) 0.007(3)
C19 0.046(4) 0.023(3) 0.066(5) -0.006(3) 0.013(4) 0.000(3)
C20 0.056(4) 0.020(3) 0.048(4) -0.003(3) 0.013(3) 0.006(3)
C21 0.038(4) 0.026(3) 0.043(4) 0.003(3) 0.001(3) -0.001(3)
C22 0.064(5) 0.056(5) 0.041(4) 0.002(4) 0.005(4) 0.003(4)
C23 0.062(5) 0.039(4) 0.055(5) 0.000(4) 0.016(4) -0.009(4)
C24 0.034(4) 0.020(3) 0.044(4) -0.001(3) 0.009(3) -0.005(3)
C25 0.038(4) 0.022(3) 0.043(4) -0.001(3) 0.006(3) 0.005(3)
C26 0.069(5) 0.039(4) 0.062(5) 0.007(4) 0.008(4) 0.015(4)
C27 0.076(6) 0.071(6) 0.064(5) 0.022(5) 0.029(5) 0.028(4)
C28 0.075(5) 0.048(4) 0.043(5) 0.014(4) 0.012(4) 0.006(4)
C29 0.044(4) 0.047(4) 0.048(5) -0.001(4) 0.005(4) 0.004(4)
C30 0.039(4) 0.065(5) 0.058(5) -0.004(4) 0.018(4) -0.002(4)
C31 0.037(4) 0.093(6) 0.044(5) 0.013(4) 0.019(4) 0.003(4)
C32 0.055(5) 0.079(6) 0.048(5) 0.009(4) 0.022(4) 0.017(4)
C33 0.039(4) 0.056(5) 0.040(4) 0.014(4) 0.011(4) 0.009(4)
C34 0.045(5) 0.053(5) 0.058(5) 0.001(4) 0.020(4) 0.028(4)
C35 0.053(5) 0.068(5) 0.066(5) 0.019(4) 0.018(4) 0.033(4)
C36 0.072(6) 0.050(5) 0.061(5) 0.016(4) 0.031(5) 0.028(4)
C37 0.064(5) 0.031(4) 0.067(5) -0.007(4) 0.042(5) 0.001(4)
C38 0.052(5) 0.039(4) 0.052(4) 0.001(4) 0.024(4) -0.002(4)
C39 0.045(5) 0.165(9) 0.035(5) -0.018(5) 0.004(4) 0.002(5)
C40 0.121(8) 0.064(6) 0.102(7) 0.031(5) 0.063(6) 0.046(5)
C41 0.044(4) 0.059(5) 0.033(4) -0.007(4) 0.002(3) 0.004(3)
C42 0.055(5) 0.056(5) 0.045(5) 0.003(4) -0.004(4) -0.013(4)
C43 0.057(5) 0.037(4) 0.039(4) 0.007(3) 0.005(4) 0.000(3)
C44 0.039(4) 0.028(3) 0.033(4) -0.007(3) 0.006(3) 0.005(3)
C45 0.033(4) 0.029(3) 0.031(4) -0.003(3) 0.008(3) -0.003(3)
C46 0.055(5) 0.056(5) 0.036(4) -0.002(4) 0.003(4) -0.015(4)
C47 0.051(4) 0.049(4) 0.038(4) -0.007(4) -0.001(4) -0.012(3)
C48 0.055(4) 0.025(3) 0.041(4) -0.001(3) 0.023(3) -0.001(3)
C49 0.047(4) 0.028(3) 0.042(4) 0.006(3) 0.012(3) 0.004(3)
C50 0.060(5) 0.027(4) 0.063(5) 0.007(3) 0.007(4) 0.015(3)
C51 0.061(5) 0.033(4) 0.041(4) 0.001(3) 0.015(4) 0.009(3)
C52 0.038(4) 0.026(3) 0.033(4) 0.000(3) 0.006(3) 0.013(3)
C53 0.036(4) 0.029(3) 0.048(4) 0.000(3) 0.014(3) 0.010(3)
C54 0.044(4) 0.022(3) 0.053(5) 0.003(3) 0.012(3) 0.009(3)
C55 0.044(4) 0.022(3) 0.053(5) 0.003(3) 0.012(3) 0.009(3)
C56 0.044(4) 0.022(3) 0.053(5) 0.003(3) 0.012(3) 0.009(3)
C54A 0.065(6) 0.025(3) 0.080(7) -0.001(3) 0.014(4) 0.001(3)
C55A 0.065(6) 0.025(3) 0.080(7) -0.001(3) 0.014(4) 0.001(3)
C56A 0.065(6) 0.025(3) 0.080(7) -0.001(3) 0.014(4) 0.001(3)
N1_1 0.157(13) 0.065(9) 0.40(3) -0.012(8) -0.097(17) 0.100(12)
C1_1 0.22(2) 0.064(15) 0.47(6) -0.030(16) 0.11(4) 0.10(2)
C2_1 0.44(4) 0.106(13) 0.40(4) -0.065(17) 0.35(4) -0.096(17)

loop_
_atom_type_symbol
_atom_type_description
_atom_type_scat_dispersion_real
_atom_type_scat_dispersion_imag
_atom_type_scat_source
C C 0.0033 0.0016 'International Tables Vol C Tables 4.2.6.8 and 6.1.1.4'
H H 0.0000 0.0000 'International Tables Vol C Tables 4.2.6.8 and 6.1.1.4'
Br Br -0.2901 2.4595 'International Tables Vol C Tables 4.2.6.8 and 6.1.1.4'
Co Co 0.3494 0.9721 'International Tables Vol C Tables 4.2.6.8 and 6.1.1.4'
N N 0.0061 0.0033 'International Tables Vol C Tables 4.2.6.8 and 6.1.1.4'
O O 0.0106 0.0060 'International Tables Vol C Tables 4.2.6.8 and 6.1.1.4'

loop_
_geom_angle_atom_site_label_1
_geom_angle_atom_site_label_2
_geom_angle_atom_site_label_3
_geom_angle_site_symmetry_1
_geom_angle_site_symmetry_3
_geom_angle
_geom_angle_publ_flag
N8 Co1 N4 . . 97.61(19) ?
N8 Co1 N7 . . 77.31(19) ?
N4 Co1 N7 . . 91.07(18) ?
N8 Co1 N3 . . 173.7(2) ?
N4 Co1 N3 . . 76.76(18) ?
N7 Co1 N3 . . 99.82(18) ?
N8 Co1 N2 . . 98.78(18) ?
N4 Co1 N2 . . 98.39(18) ?
N7 Co1 N2 . . 170.21(18) ?
N3 Co1 N2 . . 84.93(18) ?
N8 Co1 N1 . . 90.13(19) ?
N4 Co1 N1 . . 170.62(18) ?
N7 Co1 N1 . . 95.81(18) ?
N3 Co1 N1 . . 95.74(18) ?
N2 Co1 N1 . . 75.09(18) ?
N17 Co2 N14 . . 88.92(18) ?
N17 Co2 N18 . . 76.71(18) ?
N14 Co2 N18 . . 99.9(2) ?
N17 Co2 N11 . . 94.25(19) ?
N14 Co2 N11 . . 165.7(2) ?
N18 Co2 N11 . . 94.4(2) ?
N17 Co2 N13 . . 100.61(18) ?
N14 Co2 N13 . . 76.93(19) ?
N18 Co2 N13 . . 176.0(2) ?
N11 Co2 N13 . . 88.8(2) ?
N17 Co2 N12 . . 165.67(19) ?
N14 Co2 N12 . . 103.0(2) ?
N18 Co2 N12 . . 93.25(19) ?
N11 Co2 N12 . . 76.1(2) ?
N13 Co2 N12 . . 89.91(19) ?
C5 N1 C1 . . 118.3(5) ?
C5 N1 Co1 . . 117.4(4) ?
C1 N1 Co1 . . 124.3(4) ?
C6 N2 C10 . . 117.9(5) ?
C6 N2 Co1 . . 116.9(4) ?
C10 N2 Co1 . . 124.2(4) ?
C16 N3 C13 . . 114.6(7) ?
C16 N3 C13A . . 119.6(16) ?
C13 N3 C13A . . 13.7(13) ?
C16 N3 Co1 . . 116.9(4) ?
C13 N3 Co1 . . 127.0(7) ?
C13A N3 Co1 . . 123.5(15) ?
C17 N4 C20 . . 117.1(5) ?
C17 N4 Co1 . . 116.2(4) ?
C20 N4 Co1 . . 126.3(4) ?
C16 N5 C15 . . 122.0(7) ?
C16 N5 C15A . . 115.8(14) ?
C15 N5 C15A . . 18.2(11) ?
C16 N5 H5 . . 119.0 ?
C15 N5 H5 . . 119.0 ?
C15A N5 H5 . . 122.0 ?
C17 N6 C18 . . 120.9(5) ?
C17 N6 H6 . . 119.5 ?
C18 N6 H6 . . 119.5 ?
C24 N7 C21 . . 118.1(5) ?
C24 N7 Co1 . . 115.6(4) ?
C21 N7 Co1 . . 125.8(4) ?
C25 N8 C28 . . 117.6(5) ?
C25 N8 Co1 . . 115.6(4) ?
C28 N8 Co1 . . 126.8(4) ?
C24 N9 C23 . . 121.4(5) ?
C24 N9 H9A . . 119.3 ?
C23 N9 H9A . . 119.3 ?
C25 N10 C26 . . 121.1(5) ?
C25 N10 H10A . . 119.4 ?
C26 N10 H10A . . 119.4 ?
C33 N11 C29 . . 116.3(6) ?
C33 N11 Co2 . . 116.3(4) ?
C29 N11 Co2 . . 124.1(4) ?
C38 N12 C34 . . 118.3(6) ?
C38 N12 Co2 . . 125.5(5) ?
C34 N12 Co2 . . 115.8(4) ?
C44 N13 C41 . . 116.7(5) ?
C44 N13 Co2 . . 114.8(4) ?
C41 N13 Co2 . . 128.1(4) ?
C45 N14 C48 . . 117.4(5) ?
C45 N14 Co2 . . 116.1(4) ?
C48 N14 Co2 . . 125.0(4) ?
C44 N15 C43 . . 120.3(5) ?
C44 N15 H15 . . 119.9 ?
C43 N15 H15 . . 119.9 ?
C45 N16 C46 . . 121.6(5) ?
C45 N16 H16 . . 119.2 ?
C46 N16 H16 . . 119.2 ?
C52 N17 C49 . . 117.2(5) ?
C52 N17 Co2 . . 117.4(4) ?
C49 N17 Co2 . . 125.0(4) ?
C53 N18 C54A . . 116.8(8) ?
C53 N18 C56 . . 115.1(13) ?
C54A N18 C56 . . 15.4(13) ?
C53 N18 Co2 . . 116.2(4) ?
C54A N18 Co2 . . 126.5(8) ?
C56 N18 Co2 . . 127.8(13) ?
C52 N19 C51 . . 118.9(5) ?
C53 N20 C54 . . 121.1(12) ?
C53 N20 C56A . . 118.8(7) ?
C54 N20 C56A . . 20.7(10) ?
N1 C1 C2 . . 122.0(6) ?
N1 C1 H1 . . 119.0 ?
C2 C1 H1 . . 119.0 ?
C3 C2 C1 . . 120.5(6) ?
C3 C2 H2 . . 119.8 ?
C1 C2 H2 . . 119.8 ?
C2 C3 C4 . . 116.8(6) ?
C2 C3 C11 . . 121.7(6) ?
C4 C3 C11 . . 121.5(6) ?
C5 C4 C3 . . 120.7(6) ?
C5 C4 H4 . . 119.7 ?
C3 C4 H4 . . 119.7 ?
N1 C5 C4 . . 121.7(5) ?
N1 C5 C6 . . 114.6(5) ?
C4 C5 C6 . . 123.7(5) ?
N2 C6 C7 . . 121.8(5) ?
N2 C6 C5 . . 115.4(5) ?
C7 C6 C5 . . 122.8(5) ?
C8 C7 C6 . . 120.6(6) ?
C8 C7 H7 . . 119.7 ?
C6 C7 H7 . . 119.7 ?
C7 C8 C9 . . 116.8(5) ?
C7 C8 C12 . . 122.0(6) ?
C9 C8 C12 . . 121.2(5) ?
C10 C9 C8 . . 120.1(5) ?
C10 C9 H9 . . 120.0 ?
C8 C9 H9 . . 120.0 ?
N2 C10 C9 . . 122.8(6) ?
N2 C10 H10 . . 118.6 ?
C9 C10 H10 . . 118.6 ?
C3 C11 H11A . . 109.5 ?
C3 C11 H11B . . 109.5 ?
H11A C11 H11B . . 109.5 ?
C3 C11 H11C . . 109.5 ?
H11A C11 H11C . . 109.5 ?
H11B C11 H11C . . 109.5 ?
C8 C12 H12A . . 109.5 ?
C8 C12 H12B . . 109.5 ?
H12A C12 H12B . . 109.5 ?
C8 C12 H12C . . 109.5 ?
H12A C12 H12C . . 109.5 ?
H12B C12 H12C . . 109.5 ?
C14A C13 N3 . . 122.8(15) ?
C14A C13 C14 . . 33.4(15) ?
N3 C13 C14 . . 110.6(12) ?
C14A C13 H13A . . 122.8 ?
N3 C13 H13A . . 109.5 ?
C14 C13 H13A . . 109.5 ?
C14A C13 H13B . . 76.2 ?
N3 C13 H13B . . 109.5 ?
C14 C13 H13B . . 109.5 ?
H13A C13 H13B . . 108.1 ?
C14A C14 C15A . . 94.(3) ?
C14A C14 C15 . . 76.3(19) ?
C15A C14 C15 . . 17.2(16) ?
C14A C14 C13A . . 69.(2) ?
C15A C14 C13A . . 127.(2) ?
C15 C14 C13A . . 118.7(16) ?
C14A C14 C13 . . 56.7(18) ?
C15A C14 C13 . . 119.2(18) ?
C15 C14 C13 . . 108.3(12) ?
C13A C14 C13 . . 13.5(13) ?
C14A C14 H14A . . 79.2 ?
C15A C14 H14A . . 114.3 ?
C15 C14 H14A . . 110.0 ?
C13A C14 H14A . . 111.1 ?
C13 C14 H14A . . 110.0 ?
C14A C14 H14B . . 166.7 ?
C15A C14 H14B . . 93.1 ?
C15 C14 H14B . . 110.0 ?
C13A C14 H14B . . 97.5 ?
C13 C14 H14B . . 110.0 ?
H14A C14 H14B . . 108.4 ?
N5 C15 C14 . . 107.9(9) ?
N5 C15 C14A . . 110.7(11) ?
C14 C15 C14A . . 32.0(11) ?
N5 C15 H15A . . 110.1 ?
C14 C15 H15A . . 110.1 ?
C14A C15 H15A . . 79.8 ?
N5 C15 H15B . . 110.1 ?
C14 C15 H15B . . 110.1 ?
C14A C15 H15B . . 131.9 ?
H15A C15 H15B . . 108.4 ?
C14A C13A N3 . . 110.(2) ?
C14A C13A C14 . . 32.9(14) ?
N3 C13A C14 . . 110.(2) ?
C14A C13A H13C . . 109.6 ?
N3 C13A H13C . . 109.6 ?
C14 C13A H13C . . 133.7 ?
C14A C13A H13D . . 109.6 ?
N3 C13A H13D . . 109.6 ?
C14 C13A H13D . . 79.5 ?
H13C C13A H13D . . 108.1 ?
C14 C14A C13 . . 90.(3) ?
C14 C14A C13A . . 78.(3) ?
C13 C14A C13A . . 13.2(18) ?
C14 C14A C15 . . 72.(2) ?
C13 C14A C15 . . 121.3(18) ?
C13A C14A C15 . . 121.(2) ?
C14 C14A C15A . . 54.(2) ?
C13 C14A C15A . . 116.(2) ?
C13A C14A C15A . . 111.(3) ?
C15 C14A C15A . . 18.0(11) ?
C14 C14A H14C . . 83.1 ?
C13 C14A H14C . . 116.6 ?
C13A C14A H14C . . 109.4 ?
C15 C14A H14C . . 115.7 ?
C15A C14A H14C . . 109.4 ?
C14 C14A H14D . . 162.9 ?
C13 C14A H14D . . 96.3 ?
C13A C14A H14D . . 109.4 ?
C15 C14A H14D . . 91.4 ?
C15A C14A H14D . . 109.4 ?
H14C C14A H14D . . 108.0 ?
C14 C15A N5 . . 116.(2) ?
C14 C15A C14A . . 32.7(14) ?
N5 C15A C14A . . 105.(2) ?
C14 C15A H15C . . 125.8 ?
N5 C15A H15C . . 110.8 ?
C14A C15A H15C . . 110.8 ?
C14 C15A H15D . . 78.1 ?
N5 C15A H15D . . 110.8 ?
C14A C15A H15D . . 110.8 ?
H15C C15A H15D . . 108.9 ?
N3 C16 N5 . . 127.4(5) ?
N3 C16 C17 . . 114.5(5) ?
N5 C16 C17 . . 118.0(5) ?
N4 C17 N6 . . 126.3(5) ?
N4 C17 C16 . . 115.3(5) ?
N6 C17 C16 . . 118.4(5) ?
N6 C18 C19 . . 108.5(5) ?
N6 C18 H18A . . 110.0 ?
C19 C18 H18A . . 110.0 ?
N6 C18 H18B . . 110.0 ?
C19 C18 H18B . . 110.0 ?
H18A C18 H18B . . 108.4 ?
C18 C19 C20 . . 108.7(5) ?
C18 C19 H19A . . 109.9 ?
C20 C19 H19A . . 109.9 ?
C18 C19 H19B . . 109.9 ?
C20 C19 H19B . . 109.9 ?
H19A C19 H19B . . 108.3 ?
N4 C20 C19 . . 112.3(5) ?
N4 C20 H20A . . 109.1 ?
C19 C20 H20A . . 109.1 ?
N4 C20 H20B . . 109.1 ?
C19 C20 H20B . . 109.1 ?
H20A C20 H20B . . 107.9 ?
N7 C21 C22 . . 113.5(5) ?
N7 C21 H21A . . 108.9 ?
C22 C21 H21A . . 108.9 ?
N7 C21 H21B . . 108.9 ?
C22 C21 H21B . . 108.9 ?
H21A C21 H21B . . 107.7 ?
C21 C22 C23 . . 111.1(6) ?
C21 C22 H22A . . 109.4 ?
C23 C22 H22A . . 109.4 ?
C21 C22 H22B . . 109.4 ?
C23 C22 H22B . . 109.4 ?
H22A C22 H22B . . 108.0 ?
N9 C23 C22 . . 108.4(5) ?
N9 C23 H23A . . 110.0 ?
C22 C23 H23A . . 110.0 ?
N9 C23 H23B . . 110.0 ?
C22 C23 H23B . . 110.0 ?
H23A C23 H23B . . 108.4 ?
N7 C24 N9 . . 125.3(6) ?
N7 C24 C25 . . 115.0(5) ?
N9 C24 C25 . . 119.7(5) ?
N8 C25 N10 . . 125.7(6) ?
N8 C25 C24 . . 116.2(5) ?
N10 C25 C24 . . 118.1(5) ?
N10 C26 C27 . . 109.5(6) ?
N10 C26 H26A . . 109.8 ?
C27 C26 H26A . . 109.8 ?
N10 C26 H26B . . 109.8 ?
C27 C26 H26B . . 109.8 ?
H26A C26 H26B . . 108.2 ?
C26 C27 C28 . . 112.9(6) ?
C26 C27 H27A . . 109.0 ?
C28 C27 H27A . . 109.0 ?
C26 C27 H27B . . 109.0 ?
C28 C27 H27B . . 109.0 ?
H27A C27 H27B . . 107.8 ?
N8 C28 C27 . . 113.7(6) ?
N8 C28 H28A . . 108.8 ?
C27 C28 H28A . . 108.8 ?
N8 C28 H28B . . 108.8 ?
C27 C28 H28B . . 108.8 ?
H28A C28 H28B . . 107.7 ?
N11 C29 C30 . . 123.8(6) ?
N11 C29 H29 . . 118.1 ?
C30 C29 H29 . . 118.1 ?
C29 C30 C31 . . 120.8(7) ?
C29 C30 H30 . . 119.6 ?
C31 C30 H30 . . 119.6 ?
C30 C31 C32 . . 115.5(7) ?
C30 C31 C39 . . 122.3(8) ?
C32 C31 C39 . . 122.3(7) ?
C33 C32 C31 . . 120.2(7) ?
C33 C32 H32 . . 119.9 ?
C31 C32 H32 . . 119.9 ?
N11 C33 C32 . . 123.5(7) ?
N11 C33 C34 . . 113.5(6) ?
C32 C33 C34 . . 123.0(6) ?
N12 C34 C35 . . 122.3(7) ?
N12 C34 C33 . . 114.6(6) ?
C35 C34 C33 . . 123.1(7) ?
C34 C35 C36 . . 119.4(7) ?
C34 C35 H35 . . 120.3 ?
C36 C35 H35 . . 120.3 ?
C37 C36 C35 . . 118.1(6) ?
C37 C36 C40 . . 122.2(8) ?
C35 C36 C40 . . 119.6(8) ?
C36 C37 C38 . . 120.1(7) ?
C36 C37 H37 . . 120.0 ?
C38 C37 H37 . . 120.0 ?
N12 C38 C37 . . 121.6(7) ?
N12 C38 H38 . . 119.2 ?
C37 C38 H38 . . 119.2 ?
C31 C39 H39A . . 109.5 ?
C31 C39 H39B . . 109.5 ?
H39A C39 H39B . . 109.5 ?
C31 C39 H39C . . 109.5 ?
H39A C39 H39C . . 109.5 ?
H39B C39 H39C . . 109.5 ?
C36 C40 H40A . . 109.5 ?
C36 C40 H40B . . 109.5 ?
H40A C40 H40B . . 109.5 ?
C36 C40 H40C . . 109.5 ?
H40A C40 H40C . . 109.5 ?
H40B C40 H40C . . 109.5 ?
N13 C41 C42 . . 113.0(5) ?
N13 C41 H41A . . 109.0 ?
C42 C41 H41A . . 109.0 ?
N13 C41 H41B . . 109.0 ?
C42 C41 H41B . . 109.0 ?
H41A C41 H41B . . 107.8 ?
C43 C42 C41 . . 111.4(6) ?
C43 C42 H42A . . 109.4 ?
C41 C42 H42A . . 109.4 ?
C43 C42 H42B . . 109.4 ?
C41 C42 H42B . . 109.4 ?
H42A C42 H42B . . 108.0 ?
N15 C43 C42 . . 110.0(5) ?
N15 C43 H43A . . 109.7 ?
C42 C43 H43A . . 109.7 ?
N15 C43 H43B . . 109.7 ?
C42 C43 H43B . . 109.7 ?
H43A C43 H43B . . 108.2 ?
N13 C44 N15 . . 126.3(6) ?
N13 C44 C45 . . 115.8(5) ?
N15 C44 C45 . . 117.9(5) ?
N14 C45 N16 . . 124.9(6) ?
N14 C45 C44 . . 115.8(5) ?
N16 C45 C44 . . 119.3(5) ?
N16 C46 C47 . . 107.5(5) ?
N16 C46 H46A . . 110.2 ?
C47 C46 H46A . . 110.2 ?
N16 C46 H46B . . 110.2 ?
C47 C46 H46B . . 110.2 ?
H46A C46 H46B . . 108.5 ?
C46 C47 C48 . . 110.8(5) ?
C46 C47 H47A . . 109.5 ?
C48 C47 H47A . . 109.5 ?
C46 C47 H47B . . 109.5 ?
C48 C47 H47B . . 109.5 ?
H47A C47 H47B . . 108.1 ?
N14 C48 C47 . . 112.8(5) ?
N14 C48 H48A . . 109.0 ?
C47 C48 H48A . . 109.0 ?
N14 C48 H48B . . 109.0 ?
C47 C48 H48B . . 109.0 ?
H48A C48 H48B . . 107.8 ?
N17 C49 C50 . . 112.4(5) ?
N17 C49 H49A . . 109.1 ?
C50 C49 H49A . . 109.1 ?
N17 C49 H49B . . 109.1 ?
C50 C49 H49B . . 109.1 ?
H49A C49 H49B . . 107.8 ?
C51 C50 C49 . . 108.4(5) ?
C51 C50 H50A . . 110.0 ?
C49 C50 H50A . . 110.0 ?
C51 C50 H50B . . 110.0 ?
C49 C50 H50B . . 110.0 ?
H50A C50 H50B . . 108.4 ?
N19 C51 C50 . . 108.8(5) ?
N19 C51 H51A . . 109.9 ?
C50 C51 H51A . . 109.9 ?
N19 C51 H51B . . 109.9 ?
C50 C51 H51B . . 109.9 ?
H51A C51 H51B . . 108.3 ?
N17 C52 N19 . . 127.7(5) ?
N17 C52 C53 . . 114.8(5) ?
N19 C52 C53 . . 117.4(5) ?
N18 C53 N20 . . 126.9(5) ?
N18 C53 C52 . . 114.7(5) ?
N20 C53 C52 . . 118.3(5) ?
C56A C54 C55A . . 84.(4) ?
C56A C54 N20 . . 82.(4) ?
C55A C54 N20 . . 112.1(18) ?
C56A C54 C55 . . 51.(4) ?
C55A C54 C55 . . 34.0(9) ?
N20 C54 C55 . . 98.6(17) ?
C56A C54 H54A . . 75.2 ?
C55A C54 H54A . . 127.4 ?
N20 C54 H54A . . 112.0 ?
C55 C54 H54A . . 112.0 ?
C56A C54 H54B . . 160.7 ?
C55A C54 H54B . . 78.1 ?
N20 C54 H54B . . 112.0 ?
C55 C54 H54B . . 112.0 ?
H54A C54 H54B . . 109.7 ?
C55A C55 C54A . . 86.(2) ?
C55A C55 C56 . . 69.5(19) ?
C54A C55 C56 . . 17.2(15) ?
C55A C55 C56A . . 73.5(18) ?
C54A C55 C56A . . 124.2(17) ?
C56 C55 C56A . . 119.(2) ?
C55A C55 C54 . . 56.8(16) ?
C54A C55 C54 . . 116.(2) ?
C56 C55 C54 . . 107.(2) ?
C56A C55 C54 . . 16.8(11) ?
C55A C55 H55A . . 85.1 ?
C54A C55 H55A . . 116.7 ?
C56 C55 H55A . . 110.3 ?
C56A C55 H55A . . 112.8 ?
C54 C55 H55A . . 110.3 ?
C55A C55 H55B . . 164.6 ?
C54A C55 H55B . . 93.2 ?
C56 C55 H55B . . 110.3 ?
C56A C55 H55B . . 94.3 ?
C54 C55 H55B . . 110.3 ?
H55A C55 H55B . . 108.6 ?
C55A C56 C55 . . 40.1(14) ?
C55A C56 N18 . . 117.(2) ?
C55 C56 N18 . . 109.(2) ?
C55A C56 H56A . . 130.7 ?
C55 C56 H56A . . 109.8 ?
N18 C56 H56A . . 109.8 ?
C55A C56 H56B . . 70.5 ?
C55 C56 H56B . . 109.8 ?
N18 C56 H56B . . 109.8 ?
H56A C56 H56B . . 108.3 ?
C55 C54A N18 . . 118.9(14) ?
C55 C54A C55A . . 36.7(11) ?
N18 C54A C55A . . 110.5(12) ?
C55 C54A H54C . . 127.9 ?
N18 C54A H54C . . 109.6 ?
C55A C54A H54C . . 109.6 ?
C55 C54A H54D . . 73.3 ?
N18 C54A H54D . . 109.6 ?
C55A C54A H54D . . 109.6 ?
H54C C54A H54D . . 108.1 ?
C55 C55A C56 . . 70.(2) ?
C55 C55A C54 . . 89.2(19) ?
C56 C55A C54 . . 125.1(17) ?
C55 C55A C56A . . 68.2(15) ?
C56 C55A C56A . . 116.4(16) ?
C54 C55A C56A . . 21.2(11) ?
C55 C55A C54A . . 56.9(15) ?
C56 C55A C54A . . 13.8(14) ?
C54 C55A C54A . . 117.9(14) ?
C56A C55A C54A . . 105.6(12) ?
C55 C55A H55C . . 85.4 ?
C56 C55A H55C . . 111.7 ?
C54 C55A H55C . . 116.9 ?
C56A C55A H55C . . 110.6 ?
C54A C55A H55C . . 110.6 ?
C55 C55A H55D . . 164.6 ?
C56 C55A H55D . . 97.9 ?
C54 C55A H55D . . 89.7 ?
C56A C55A H55D . . 110.6 ?
C54A C55A H55D . . 110.6 ?
H55C C55A H55D . . 108.8 ?
C54 C56A C55 . . 113.(4) ?
C54 C56A C55A . . 75.(4) ?
C55 C56A C55A . . 38.3(10) ?
C54 C56A N20 . . 78.(4) ?
C55 C56A N20 . . 111.6(12) ?
C55A C56A N20 . . 108.4(10) ?
C54 C56A H56C . . 60.2 ?
C55 C56A H56C . . 134.5 ?
C55A C56A H56C . . 110.0 ?
N20 C56A H56C . . 110.0 ?
C54 C56A H56D . . 168.4 ?
C55 C56A H56D . . 73.5 ?
C55A C56A H56D . . 110.0 ?
N20 C56A H56D . . 110.0 ?
H56C C56A H56D . . 108.4 ?
C2_1 C1_1 N1_1 . . 156.(3) ?
C1_1 C2_1 H2A_1 . . 109.5 ?
C1_1 C2_1 H2B_1 . . 109.5 ?
H2A_1 C2_1 H2B_1 . . 109.5 ?
C1_1 C2_1 H2C_1 . . 109.5 ?
H2A_1 C2_1 H2C_1 . . 109.5 ?
H2B_1 C2_1 H2C_1 . . 109.5 ?

loop_
_geom_bond_atom_site_label_1
_geom_bond_atom_site_label_2
_geom_bond_site_symmetry_2
_geom_bond_distance
_geom_bond_publ_flag
Br1 Br1A . 0.73(3) ?
Br2 Br2A . 0.70(10) ?
Br3 Br3A . 0.74(2) ?
Br4 Br4A . 0.59(4) ?
Co1 N8 . 2.098(5) ?
Co1 N4 . 2.100(5) ?
Co1 N7 . 2.100(4) ?
Co1 N3 . 2.113(5) ?
Co1 N2 . 2.153(5) ?
Co1 N1 . 2.158(5) ?
Co2 N17 . 2.089(5) ?
Co2 N14 . 2.099(5) ?
Co2 N18 . 2.105(5) ?
Co2 N11 . 2.137(5) ?
Co2 N13 . 2.141(5) ?
Co2 N12 . 2.156(5) ?
N1 C5 . 1.339(7) ?
N1 C1 . 1.348(7) ?
N2 C6 . 1.338(7) ?
N2 C10 . 1.344(7) ?
N3 C16 . 1.287(7) ?
N3 C13 . 1.488(15) ?
N3 C13A . 1.51(3) ?
N4 C17 . 1.306(7) ?
N4 C20 . 1.469(7) ?
N5 C16 . 1.340(7) ?
N5 C15 . 1.442(12) ?
N5 C15A . 1.55(3) ?
N5 H5 . 0.88 ?
N6 C17 . 1.341(7) ?
N6 C18 . 1.460(7) ?
N6 H6 . 0.88 ?
N7 C24 . 1.301(7) ?
N7 C21 . 1.439(7) ?
N8 C25 . 1.288(7) ?
N8 C28 . 1.452(8) ?
N9 C24 . 1.345(7) ?
N9 C23 . 1.456(8) ?
N9 H9A . 0.88 ?
N10 C25 . 1.363(7) ?
N10 C26 . 1.465(8) ?
N10 H10A . 0.88 ?
N11 C33 . 1.351(8) ?
N11 C29 . 1.367(8) ?
N12 C38 . 1.343(8) ?
N12 C34 . 1.359(8) ?
N13 C44 . 1.290(7) ?
N13 C41 . 1.476(8) ?
N14 C45 . 1.293(7) ?
N14 C48 . 1.473(7) ?
N15 C44 . 1.365(7) ?
N15 C43 . 1.461(7) ?
N15 H15 . 0.88 ?
N16 C45 . 1.355(7) ?
N16 C46 . 1.460(7) ?
N16 H16 . 0.88 ?
N17 C52 . 1.281(7) ?
N17 C49 . 1.467(7) ?
N18 C53 . 1.299(7) ?
N18 C54A . 1.454(15) ?
N18 C56 . 1.55(3) ?
N19 C52 . 1.347(7) ?
N19 C51 . 1.464(7) ?
N20 C53 . 1.358(7) ?
N20 C54 . 1.48(3) ?
N20 C56A . 1.502(13) ?
C1 C2 . 1.381(8) ?
C1 H1 . 0.95 ?
C2 C3 . 1.380(8) ?
C2 H2 . 0.95 ?
C3 C4 . 1.386(8) ?
C3 C11 . 1.511(8) ?
C4 C5 . 1.385(8) ?
C4 H4 . 0.95 ?
C5 C6 . 1.491(8) ?
C6 C7 . 1.395(7) ?
C7 C8 . 1.382(8) ?
C7 H7 . 0.95 ?
C8 C9 . 1.384(8) ?
C8 C12 . 1.492(8) ?
C9 C10 . 1.382(8) ?
C9 H9 . 0.95 ?
C10 H10 . 0.95 ?
C11 H11A . 0.98 ?
C11 H11B . 0.98 ?
C11 H11C . 0.98 ?
C12 H12A . 0.98 ?
C12 H12B . 0.98 ?
C12 H12C . 0.98 ?
C13 C14A . 1.28(2) ?
C13 C14 . 1.53(2) ?
C13 H13A . 0.99 ?
C13 H13B . 0.99 ?
C14 C14A . 0.84(3) ?
C14 C15A . 1.26(3) ?
C14 C15 . 1.508(19) ?
C14 C13A . 1.52(4) ?
C14 H14A . 0.99 ?
C14 H14B . 0.99 ?
C15 C14A . 1.54(3) ?
C15 H15A . 0.99 ?
C15 H15B . 0.99 ?
C13A C14A . 1.45(4) ?
C13A H13C . 0.99 ?
C13A H13D . 0.99 ?
C14A C15A . 1.55(5) ?
C14A H14C . 0.99 ?
C14A H14D . 0.99 ?
C15A H15C . 0.99 ?
C15A H15D . 0.99 ?
C16 C17 . 1.519(7) ?
C18 C19 . 1.512(8) ?
C18 H18A . 0.99 ?
C18 H18B . 0.99 ?
C19 C20 . 1.533(8) ?
C19 H19A . 0.99 ?
C19 H19B . 0.99 ?
C20 H20A . 0.99 ?
C20 H20B . 0.99 ?
C21 C22 . 1.491(8) ?
C21 H21A . 0.99 ?
C21 H21B . 0.99 ?
C22 C23 . 1.504(9) ?
C22 H22A . 0.99 ?
C22 H22B . 0.99 ?
C23 H23A . 0.99 ?
C23 H23B . 0.99 ?
C24 C25 . 1.501(8) ?
C26 C27 . 1.474(9) ?
C26 H26A . 0.99 ?
C26 H26B . 0.99 ?
C27 C28 . 1.492(9) ?
C27 H27A . 0.99 ?
C27 H27B . 0.99 ?
C28 H28A . 0.99 ?
C28 H28B . 0.99 ?
C29 C30 . 1.385(9) ?
C29 H29 . 0.95 ?
C30 C31 . 1.394(9) ?
C30 H30 . 0.95 ?
C31 C32 . 1.435(10) ?
C31 C39 . 1.459(10) ?
C32 C33 . 1.389(9) ?
C32 H32 . 0.95 ?
C33 C34 . 1.504(9) ?
C34 C35 . 1.379(9) ?
C35 C36 . 1.410(10) ?
C35 H35 . 0.95 ?
C36 C37 . 1.362(10) ?
C36 C40 . 1.497(9) ?
C37 C38 . 1.413(9) ?
C37 H37 . 0.95 ?
C38 H38 . 0.95 ?
C39 H39A . 0.98 ?
C39 H39B . 0.98 ?
C39 H39C . 0.98 ?
C40 H40A . 0.98 ?
C40 H40B . 0.98 ?
C40 H40C . 0.98 ?
C41 C42 . 1.504(9) ?
C41 H41A . 0.99 ?
C41 H41B . 0.99 ?
C42 C43 . 1.465(9) ?
C42 H42A . 0.99 ?
C42 H42B . 0.99 ?
C43 H43A . 0.99 ?
C43 H43B . 0.99 ?
C44 C45 . 1.508(8) ?
C46 C47 . 1.481(9) ?
C46 H46A . 0.99 ?
C46 H46B . 0.99 ?
C47 C48 . 1.503(8) ?
C47 H47A . 0.99 ?
C47 H47B . 0.99 ?
C48 H48A . 0.99 ?
C48 H48B . 0.99 ?
C49 C50 . 1.518(8) ?
C49 H49A . 0.99 ?
C49 H49B . 0.99 ?
C50 C51 . 1.517(9) ?
C50 H50A . 0.99 ?
C50 H50B . 0.99 ?
C51 H51A . 0.99 ?
C51 H51B . 0.99 ?
C52 C53 . 1.520(8) ?
C54 C56A . 0.54(3) ?
C54 C55A . 1.43(3) ?
C54 C55 . 1.71(4) ?
C54 H54A . 0.99 ?
C54 H54B . 0.99 ?
C55 C55A . 0.96(2) ?
C55 C54A . 1.34(2) ?
C55 C56 . 1.40(4) ?
C55 C56A . 1.43(2) ?
C55 H55A . 0.99 ?
C55 H55B . 0.99 ?
C56 C55A . 1.39(3) ?
C56 H56A . 0.99 ?
C56 H56B . 0.99 ?
C54A C55A . 1.60(2) ?
C54A H54C . 0.99 ?
C54A H54D . 0.99 ?
C55A C56A . 1.477(18) ?
C55A H55C . 0.99 ?
C55A H55D . 0.99 ?
C56A H56C . 0.99 ?
C56A H56D . 0.99 ?
N1_1 C1_1 . 1.40(3) ?
C1_1 C2_1 . 1.21(4) ?
C2_1 H2A_1 . 0.98 ?
C2_1 H2B_1 . 0.98 ?
C2_1 H2C_1 . 0.98 ?

loop_
_geom_hbond_atom_site_label_D
_geom_hbond_atom_site_label_H
_geom_hbond_atom_site_label_A
_geom_hbond_site_symmetry_A
_geom_hbond_distance_DH
_geom_hbond_distance_HA
_geom_hbond_distance_DA
_geom_hbond_angle_DHA
_geom_hbond_publ_flag
N6 H6 Br2^b . 0.88 2.54 3.394(5) 165.0 ?
N6 H6 Br2A^b . 0.88 2.14 3.01(6) 169.0 ?
N9 H9A Br1^a . 0.88 2.50 3.367(5) 169.2 ?
N9 H9A Br1A^a . 0.88 2.62 3.481(17) 167.6 ?
N10 H10A Br1^a . 0.88 2.50 3.373(5) 169.4 ?
N10 H10A Br1A^a . 0.88 2.54 3.364(16) 155.3 ?
N15 H15 Br4^d . 0.88 2.64 3.393(6) 144.8 ?
N15 H15 Br4A^d . 0.88 2.46 3.24(2) 148.2 ?
N16 H16 Br4^d . 0.88 2.50 3.326(5) 156.3 ?
N16 H16 Br4A^d . 0.88 2.67 3.53(3) 168.3 ?

loop_
_geom_torsion_atom_site_label_1
_geom_torsion_atom_site_label_2
_geom_torsion_atom_site_label_3
_geom_torsion_atom_site_label_4
_geom_torsion_site_symmetry_1
_geom_torsion_site_symmetry_2
_geom_torsion_site_symmetry_3
_geom_torsion_site_symmetry_4
_geom_torsion
_geom_torsion_publ_flag
C5 N1 C1 C2 . . . . 0.8(9) ?
Co1 N1 C1 C2 . . . . -177.1(5) ?
N1 C1 C2 C3 . . . . -1.7(10) ?
C1 C2 C3 C4 . . . . 1.3(9) ?
C1 C2 C3 C11 . . . . -179.0(6) ?
C2 C3 C4 C5 . . . . -0.1(9) ?
C11 C3 C4 C5 . . . . -179.8(6) ?
C1 N1 C5 C4 . . . . 0.5(8) ?
Co1 N1 C5 C4 . . . . 178.4(4) ?
C1 N1 C5 C6 . . . . -179.5(5) ?
Co1 N1 C5 C6 . . . . -1.5(6) ?
C3 C4 C5 N1 . . . . -0.8(9) ?
C3 C4 C5 C6 . . . . 179.2(5) ?
C10 N2 C6 C7 . . . . 0.4(8) ?
Co1 N2 C6 C7 . . . . 169.4(4) ?
C10 N2 C6 C5 . . . . -178.1(5) ?
Co1 N2 C6 C5 . . . . -9.1(6) ?
N1 C5 C6 N2 . . . . 7.0(7) ?
C4 C5 C6 N2 . . . . -173.0(5) ?
N1 C5 C6 C7 . . . . -171.5(5) ?
C4 C5 C6 C7 . . . . 8.5(8) ?
N2 C6 C7 C8 . . . . -0.2(8) ?
C5 C6 C7 C8 . . . . 178.2(5) ?
C6 C7 C8 C9 . . . . -0.5(8) ?
C6 C7 C8 C12 . . . . -177.8(5) ?
C7 C8 C9 C10 . . . . 0.9(8) ?
C12 C8 C9 C10 . . . . 178.3(6) ?
C6 N2 C10 C9 . . . . 0.0(8) ?
Co1 N2 C10 C9 . . . . -168.1(4) ?
C8 C9 C10 N2 . . . . -0.7(9) ?
C16 N3 C13 C14A . . . . 0.(3) ?
C13A N3 C13 C14A . . . . 114.(10) ?
Co1 N3 C13 C14A . . . . -166.(2) ?
C16 N3 C13 C14 . . . . -35.3(13) ?
C13A N3 C13 C14 . . . . 79.(9) ?
Co1 N3 C13 C14 . . . . 159.0(8) ?
N3 C13 C14 C14A . . . . 119.(2) ?
C14A C13 C14 C15A . . . . -74.(3) ?
N3 C13 C14 C15A . . . . 45.(3) ?
C14A C13 C14 C15 . . . . -59.(2) ?
N3 C13 C14 C15 . . . . 59.8(16) ?
C14A C13 C14 C13A . . . . 159.(8) ?
N3 C13 C14 C13A . . . . -83.(8) ?
C16 N5 C15 C14 . . . . 26.1(16) ?
C15A N5 C15 C14 . . . . -49.(5) ?
C16 N5 C15 C14A . . . . -8.(2) ?
C15A N5 C15 C14A . . . . -83.(6) ?
C14A C14 C15 N5 . . . . -101.(2) ?
C15A C14 C15 N5 . . . . 79.(5) ?
C13A C14 C15 N5 . . . . -44.(2) ?
C13 C14 C15 N5 . . . . -53.1(18) ?
C15A C14 C15 C14A . . . . 180.(100) ?
C13A C14 C15 C14A . . . . 57.(2) ?
C13 C14 C15 C14A . . . . 47.4(18) ?
C16 N3 C13A C14A . . . . 26.(3) ?
C13 N3 C13A C14A . . . . -46.(8) ?
Co1 N3 C13A C14A . . . . -156.(2) ?
C16 N3 C13A C14 . . . . -9.(3) ?
C13 N3 C13A C14 . . . . -81.(9) ?
Co1 N3 C13A C14 . . . . 169.3(12) ?
C15A C14 C13A C14A . . . . -78.(3) ?
C15 C14 C13A C14A . . . . -60.(2) ?
C13 C14 C13A C14A . . . . -19.(7) ?
C14A C14 C13A N3 . . . . 96.(3) ?
C15A C14 C13A N3 . . . . 18.(4) ?
C15 C14 C13A N3 . . . . 36.(3) ?
C13 C14 C13A N3 . . . . 77.(7) ?
C15A C14 C14A C13 . . . . 123.0(17) ?
C15 C14 C14A C13 . . . . 123.2(14) ?
C13A C14 C14A C13 . . . . -5.2(19) ?
C15A C14 C14A C13A . . . . 128.(2) ?
C15 C14 C14A C13A . . . . 128.4(17) ?
C13 C14 C14A C13A . . . . 5.2(19) ?
C15A C14 C14A C15 . . . . -0.2(16) ?
C13A C14 C14A C15 . . . . -128.4(17) ?
C13 C14 C14A C15 . . . . -123.2(14) ?
C15 C14 C14A C15A . . . . 0.2(16) ?
C13A C14 C14A C15A . . . . -128.(2) ?
C13 C14 C14A C15A . . . . -123.0(17) ?
N3 C13 C14A C14 . . . . -78.(3) ?
N3 C13 C14A C13A . . . . -100.(10) ?
C14 C13 C14A C13A . . . . -23.(9) ?
N3 C13 C14A C15 . . . . -9.(5) ?
C14 C13 C14A C15 . . . . 68.(3) ?
N3 C13 C14A C15A . . . . -29.(4) ?
C14 C13 C14A C15A . . . . 49.(3) ?
N3 C13A C14A C14 . . . . -96.(3) ?
N3 C13A C14A C13 . . . . 60.(8) ?
C14 C13A C14A C13 . . . . 157.(9) ?
N3 C13A C14A C15 . . . . -36.(5) ?
C14 C13A C14A C15 . . . . 60.(3) ?
N3 C13A C14A C15A . . . . -53.(4) ?
C14 C13A C14A C15A . . . . 43.(2) ?
N5 C15 C14A C14 . . . . 91.(2) ?
N5 C15 C14A C13 . . . . 12.(4) ?
C14 C15 C14A C13 . . . . -78.(3) ?
N5 C15 C14A C13A . . . . 28.(4) ?
C14 C15 C14A C13A . . . . -63.(3) ?
N5 C15 C14A C15A . . . . 90.(4) ?
C14 C15 C14A C15A . . . . 0.(4) ?
C14A C14 C15A N5 . . . . -76.(3) ?
C15 C14 C15A N5 . . . . -76.(5) ?
C13A C14 C15A N5 . . . . -9.(4) ?
C13 C14 C15A N5 . . . . -22.(3) ?
C15 C14 C15A C14A . . . . -1.(5) ?
C13A C14 C15A C14A . . . . 67.(3) ?
C13 C14 C15A C14A . . . . 53.(2) ?
C16 N5 C15A C14 . . . . -9.(3) ?
C15 N5 C15A C14 . . . . 105.(7) ?
C16 N5 C15A C14A . . . . -42.(3) ?
C15 N5 C15A C14A . . . . 73.(5) ?
C13 C14A C15A C14 . . . . -69.(3) ?
C13A C14A C15A C14 . . . . -56.(3) ?
C15 C14A C15A C14 . . . . 180.(100) ?
C14 C14A C15A N5 . . . . 116.(2) ?
C13 C14A C15A N5 . . . . 47.(4) ?
C13A C14A C15A N5 . . . . 61.(4) ?
C15 C14A C15A N5 . . . . -65.(4) ?
C13 N3 C16 N5 . . . . 5.8(10) ?
C13A N3 C16 N5 . . . . -8.6(17) ?
Co1 N3 C16 N5 . . . . 173.0(5) ?
C13 N3 C16 C17 . . . . -172.0(7) ?
C13A N3 C16 C17 . . . . 173.7(15) ?
Co1 N3 C16 C17 . . . . -4.8(6) ?
C15 N5 C16 N3 . . . . -1.1(11) ?
C15A N5 C16 N3 . . . . 18.5(15) ?
C15 N5 C16 C17 . . . . 176.6(7) ?
C15A N5 C16 C17 . . . . -163.8(13) ?
C20 N4 C17 N6 . . . . 2.8(8) ?
Co1 N4 C17 N6 . . . . 176.0(4) ?
C20 N4 C17 C16 . . . . -178.3(5) ?
Co1 N4 C17 C16 . . . . -5.2(6) ?
C18 N6 C17 N4 . . . . -1.3(9) ?
C18 N6 C17 C16 . . . . 179.9(5) ?
N3 C16 C17 N4 . . . . 6.7(7) ?
N5 C16 C17 N4 . . . . -171.4(5) ?
N3 C16 C17 N6 . . . . -174.4(5) ?
N5 C16 C17 N6 . . . . 7.6(8) ?
C17 N6 C18 C19 . . . . -28.4(8) ?
N6 C18 C19 C20 . . . . 53.5(7) ?
C17 N4 C20 C19 . . . . 25.9(7) ?
Co1 N4 C20 C19 . . . . -146.5(4) ?
C18 C19 C20 N4 . . . . -54.1(7) ?
C24 N7 C21 C22 . . . . 25.3(8) ?
Co1 N7 C21 C22 . . . . -146.2(4) ?
N7 C21 C22 C23 . . . . -51.0(8) ?
C24 N9 C23 C22 . . . . -26.7(8) ?
C21 C22 C23 N9 . . . . 49.7(7) ?
C21 N7 C24 N9 . . . . 0.3(9) ?
Co1 N7 C24 N9 . . . . 172.7(5) ?
C21 N7 C24 C25 . . . . -178.2(5) ?
Co1 N7 C24 C25 . . . . -5.8(6) ?
C23 N9 C24 N7 . . . . 1.1(9) ?
C23 N9 C24 C25 . . . . 179.5(5) ?
C28 N8 C25 N10 . . . . 1.5(9) ?
Co1 N8 C25 N10 . . . . 178.8(5) ?
C28 N8 C25 C24 . . . . -178.3(5) ?
Co1 N8 C25 C24 . . . . -1.1(7) ?
C26 N10 C25 N8 . . . . 0.1(10) ?
C26 N10 C25 C24 . . . . 180.0(6) ?
N7 C24 C25 N8 . . . . 4.6(8) ?
N9 C24 C25 N8 . . . . -174.0(5) ?
N7 C24 C25 N10 . . . . -175.3(5) ?
N9 C24 C25 N10 . . . . 6.1(8) ?
C25 N10 C26 C27 . . . . 22.7(9) ?
N10 C26 C27 C28 . . . . -45.9(9) ?
C25 N8 C28 C27 . . . . -26.3(9) ?
Co1 N8 C28 C27 . . . . 156.7(5) ?
C26 C27 C28 N8 . . . . 49.6(9) ?
C33 N11 C29 C30 . . . . 0.4(9) ?
Co2 N11 C29 C30 . . . . 158.9(5) ?
N11 C29 C30 C31 . . . . -2.2(10) ?
C29 C30 C31 C32 . . . . 3.0(10) ?
C29 C30 C31 C39 . . . . -178.1(7) ?
C30 C31 C32 C33 . . . . -2.3(10) ?
C39 C31 C32 C33 . . . . 178.8(7) ?
C29 N11 C33 C32 . . . . 0.3(9) ?
Co2 N11 C33 C32 . . . . -159.9(5) ?
C29 N11 C33 C34 . . . . -179.0(5) ?
Co2 N11 C33 C34 . . . . 20.8(7) ?
C31 C32 C33 N11 . . . . 0.7(10) ?
C31 C32 C33 C34 . . . . 179.9(6) ?
C38 N12 C34 C35 . . . . 4.5(10) ?
Co2 N12 C34 C35 . . . . -168.4(5) ?
C38 N12 C34 C33 . . . . -176.8(5) ?
Co2 N12 C34 C33 . . . . 10.2(7) ?
N11 C33 C34 N12 . . . . -20.4(8) ?
C32 C33 C34 N12 . . . . 160.3(6) ?
N11 C33 C34 C35 . . . . 158.2(6) ?
C32 C33 C34 C35 . . . . -21.0(10) ?
N12 C34 C35 C36 . . . . -1.5(11) ?
C33 C34 C35 C36 . . . . 180.0(6) ?
C34 C35 C36 C37 . . . . -1.7(11) ?
C34 C35 C36 C40 . . . . 176.3(7) ?
C35 C36 C37 C38 . . . . 1.9(10) ?
C40 C36 C37 C38 . . . . -176.1(6) ?
C34 N12 C38 C37 . . . . -4.3(9) ?
Co2 N12 C38 C37 . . . . 167.9(4) ?
C36 C37 C38 N12 . . . . 1.2(10) ?
C44 N13 C41 C42 . . . . -25.8(8) ?
Co2 N13 C41 C42 . . . . 161.1(4) ?
N13 C41 C42 C43 . . . . 51.9(8) ?
C44 N15 C43 C42 . . . . 24.6(8) ?
C41 C42 C43 N15 . . . . -49.6(7) ?
C41 N13 C44 N15 . . . . -1.2(9) ?
Co2 N13 C44 N15 . . . . 172.8(5) ?
C41 N13 C44 C45 . . . . -179.7(5) ?
Co2 N13 C44 C45 . . . . -5.6(6) ?
C43 N15 C44 N13 . . . . 2.0(9) ?
C43 N15 C44 C45 . . . . -179.6(5) ?
C48 N14 C45 N16 . . . . 7.1(8) ?
Co2 N14 C45 N16 . . . . 174.0(4) ?
C48 N14 C45 C44 . . . . -174.1(5) ?
Co2 N14 C45 C44 . . . . -7.2(6) ?
C46 N16 C45 N14 . . . . -3.0(9) ?
C46 N16 C45 C44 . . . . 178.2(5) ?
N13 C44 C45 N14 . . . . 8.7(8) ?
N15 C44 C45 N14 . . . . -169.9(5) ?
N13 C44 C45 N16 . . . . -172.5(5) ?
N15 C44 C45 N16 . . . . 8.9(8) ?
C45 N16 C46 C47 . . . . -28.4(8) ?
N16 C46 C47 C48 . . . . 53.6(7) ?
C45 N14 C48 C47 . . . . 20.9(7) ?
Co2 N14 C48 C47 . . . . -144.7(4) ?
C46 C47 C48 N14 . . . . -52.3(7) ?
C52 N17 C49 C50 . . . . 24.6(8) ?
Co2 N17 C49 C50 . . . . -149.0(4) ?
N17 C49 C50 C51 . . . . -53.6(7) ?
C52 N19 C51 C50 . . . . -29.6(8) ?
C49 C50 C51 N19 . . . . 54.6(7) ?
C49 N17 C52 N19 . . . . 4.2(9) ?
Co2 N17 C52 N19 . . . . 178.3(5) ?
C49 N17 C52 C53 . . . . -176.1(5) ?
Co2 N17 C52 C53 . . . . -2.0(7) ?
C51 N19 C52 N17 . . . . -1.2(10) ?
C51 N19 C52 C53 . . . . 179.1(5) ?
C54A N18 C53 N20 . . . . 6.4(11) ?
C56 N18 C53 N20 . . . . -10.6(14) ?
Co2 N18 C53 N20 . . . . 179.1(5) ?
C54A N18 C53 C52 . . . . -173.2(8) ?
C56 N18 C53 C52 . . . . 169.8(12) ?
Co2 N18 C53 C52 . . . . -0.4(7) ?
C54 N20 C53 N18 . . . . 19.0(15) ?
C56A N20 C53 N18 . . . . -4.8(12) ?
C54 N20 C53 C52 . . . . -161.4(12) ?
C56A N20 C53 C52 . . . . 174.8(8) ?
N17 C52 C53 N18 . . . . 1.6(8) ?
N19 C52 C53 N18 . . . . -178.6(6) ?
N17 C52 C53 N20 . . . . -178.0(6) ?
N19 C52 C53 N20 . . . . 1.8(9) ?
C53 N20 C54 C56A . . . . -90.(4) ?
C53 N20 C54 C55A . . . . -9.(2) ?
C56A N20 C54 C55A . . . . 80.(4) ?
C53 N20 C54 C55 . . . . -41.9(19) ?
C56A N20 C54 C55 . . . . 48.(3) ?
C56A C54 C55 C55A . . . . -171.(5) ?
N20 C54 C55 C55A . . . . 117.1(19) ?
C56A C54 C55 C54A . . . . 123.(5) ?
C55A C54 C55 C54A . . . . -66.(2) ?
N20 C54 C55 C54A . . . . 51.(3) ?
C56A C54 C55 C56 . . . . 138.(4) ?
C55A C54 C55 C56 . . . . -50.5(19) ?
N20 C54 C55 C56 . . . . 67.(2) ?
C55A C54 C55 C56A . . . . 171.(5) ?
N20 C54 C55 C56A . . . . -72.(4) ?
C54A C55 C56 C55A . . . . 169.(6) ?
C56A C55 C56 C55A . . . . 56.(2) ?
C54 C55 C56 C55A . . . . 43.6(17) ?
C55A C55 C56 N18 . . . . -109.(2) ?
C54A C55 C56 N18 . . . . 60.(5) ?
C56A C55 C56 N18 . . . . -53.(3) ?
C54 C55 C56 N18 . . . . -65.(3) ?
C53 N18 C56 C55A . . . . -6.(2) ?
C54A N18 C56 C55A . . . . -106.(8) ?
Co2 N18 C56 C55A . . . . 163.3(13) ?
C53 N18 C56 C55 . . . . 37.(2) ?
C54A N18 C56 C55 . . . . -63.(6) ?
Co2 N18 C56 C55 . . . . -153.7(17) ?
C55A C55 C54A N18 . . . . -86.(2) ?
C56 C55 C54A N18 . . . . -97.(6) ?
C56A C55 C54A N18 . . . . -19.(4) ?
C54 C55 C54A N18 . . . . -36.(3) ?
C56 C55 C54A C55A . . . . -11.(6) ?
C56A C55 C54A C55A . . . . 67.(3) ?
C54 C55 C54A C55A . . . . 50.1(18) ?
C53 N18 C54A C55 . . . . 5.(2) ?
C56 N18 C54A C55 . . . . 93.(7) ?
Co2 N18 C54A C55 . . . . -166.9(18) ?
C53 N18 C54A C55A . . . . -34.4(14) ?
C56 N18 C54A C55A . . . . 53.(7) ?
Co2 N18 C54A C55A . . . . 153.6(9) ?
C54A C55 C55A C56 . . . . -3.4(17) ?
C56A C55 C55A C56 . . . . -130.6(16) ?
C54 C55 C55A C56 . . . . -128.0(18) ?
C54A C55 C55A C54 . . . . 124.6(14) ?
C56 C55 C55A C54 . . . . 128.0(18) ?
C56A C55 C55A C54 . . . . -2.7(15) ?
C54A C55 C55A C56A . . . . 127.3(13) ?
C56 C55 C55A C56A . . . . 130.6(16) ?
C54 C55 C55A C56A . . . . 2.7(15) ?
C56 C55 C55A C54A . . . . 3.4(17) ?
C56A C55 C55A C54A . . . . -127.3(13) ?
C54 C55 C55A C54A . . . . -124.6(14) ?
N18 C56 C55A C55 . . . . 88.(2) ?
C55 C56 C55A C54 . . . . -74.(2) ?
N18 C56 C55A C54 . . . . 14.(3) ?
C55 C56 C55A C56A . . . . -51.9(18) ?
N18 C56 C55A C56A . . . . 37.(3) ?
C55 C56 C55A C54A . . . . -12.(6) ?
N18 C56 C55A C54A . . . . 77.(6) ?
C56A C54 C55A C55 . . . . 7.(4) ?
N20 C54 C55A C55 . . . . -72.(2) ?
C56A C54 C55A C56 . . . . 72.(5) ?
N20 C54 C55A C56 . . . . -7.(3) ?
C55 C54 C55A C56 . . . . 65.(3) ?
N20 C54 C55A C56A . . . . -79.(4) ?
C55 C54 C55A C56A . . . . -7.(4) ?
C56A C54 C55A C54A . . . . 58.(4) ?
N20 C54 C55A C54A . . . . -21.(3) ?
C55 C54 C55A C54A . . . . 51.3(17) ?
N18 C54A C55A C55 . . . . 111.2(19) ?
C55 C54A C55A C56 . . . . 167.(7) ?
N18 C54A C55A C56 . . . . -82.(7) ?
C55 C54A C55A C54 . . . . -69.(2) ?
N18 C54A C55A C54 . . . . 43.(2) ?
C55 C54A C55A C56A . . . . -50.1(16) ?
N18 C54A C55A C56A . . . . 61.2(17) ?
C55A C54 C56A C55 . . . . -5.(3) ?
N20 C54 C56A C55 . . . . 108.(2) ?
N20 C54 C56A C55A . . . . 113.4(11) ?
C55 C54 C56A C55A . . . . 5.(3) ?
C55A C54 C56A N20 . . . . -113.4(11) ?
C55 C54 C56A N20 . . . . -108.(2) ?
C55A C55 C56A C54 . . . . 8.(4) ?
C54A C55 C56A C54 . . . . -66.(5) ?
C56 C55 C56A C54 . . . . -47.(5) ?
C54A C55 C56A C55A . . . . -74.(3) ?
C56 C55 C56A C55A . . . . -54.(2) ?
C54 C55 C56A C55A . . . . -8.(4) ?
C55A C55 C56A N20 . . . . 92.8(17) ?
C54A C55 C56A N20 . . . . 19.(4) ?
C56 C55 C56A N20 . . . . 38.(3) ?
C54 C55 C56A N20 . . . . 85.(4) ?
C55 C55A C56A C54 . . . . -173.(4) ?
C56 C55A C56A C54 . . . . -120.(4) ?
C54A C55A C56A C54 . . . . -129.(4) ?
C56 C55A C56A C55 . . . . 53.(2) ?
C54 C55A C56A C55 . . . . 173.(4) ?
C54A C55A C56A C55 . . . . 43.8(15) ?
C55 C55A C56A N20 . . . . -101.8(17) ?
C56 C55A C56A N20 . . . . -49.(2) ?
C54 C55A C56A N20 . . . . 71.(4) ?
C54A C55A C56A N20 . . . . -58.0(17) ?
C53 N20 C56A C54 . . . . 102.(4) ?
C53 N20 C56A C55 . . . . -7.(2) ?
C54 N20 C56A C55 . . . . -110.(4) ?
C53 N20 C56A C55A . . . . 33.5(16) ?
C54 N20 C56A C55A . . . . -69.(4) ?
